data_1100285
loop_
_publ_author_name
'Harms, K.'
'Sheldrick, G. M.'
'Reichert, U.'
'Tietze, L. F.'

_publ_section_title
;
 Structure of a cycloheptenone derivative
;
_journal_coden_ASTM ACSCEE
_journal_issue 11
_journal_name_full
;
 Acta Crystallographica, Section C: Crystal Structure Communications
;
_journal_page_first 1662
_journal_page_last 1663
_journal_paper_doi 10.1107/S0108270186091047
_journal_volume 42
_journal_year 1986
_chemical_formula_sum 'C12 H18 O4 S'
_space_group_IT_number 61
_symmetry_cell_setting orthorhombic
_symmetry_Int_Tables_number 61
_symmetry_space_group_name_Hall '-P 2ac 2ab'
_symmetry_space_group_name_H-M 'P b c a'
_cell_angle_alpha 90
_cell_angle_beta 90
_cell_angle_gamma 90
_cell_formula_units_Z 8
_cell_length_a 8.745(2)
_cell_length_b 33.451(5)
_cell_length_c 8.845(2)
_cod_original_formula_sum 'C12 H18 O4 S1'
_cod_database_code 1100285

loop_
_symmetry_equiv_pos_site_id
_symmetry_equiv_pos_as_xyz
1 x,y,z
2 1/2-x,1/2+y,z
3 x,1/2-y,1/2+z
4 1/2-x,-y,1/2+z
5 -x,-y,-z
6 -1/2+x,-1/2-y,-z
7 -x,-1/2+y,-1/2-z
8 -1/2+x,y,-1/2-z

loop_
_atom_site_label
_atom_site_type_symbol
_atom_site_fract_x
_atom_site_fract_y
_atom_site_fract_z
C1 C 0.1589(4) 0.6332(1) 0.4918(4)
C2 C 0.1615(4) 0.6416(1) 0.3237(4)
C3 C 0.2034(4) 0.6757(1) 0.2604(4)
C4 C 0.2482(6) 0.7133(1) 0.3390(5)
C5 C 0.1187(5) 0.7308(1) 0.4314(5)
C6 C 0.0472(4) 0.7014(1) 0.5383(4)
C7 C 0.1477(4) 0.6693(1) 0.6035(3)
C8 C 0.0863(4) 0.6517(1) 0.7503(4)
C9 C 0.0324(4) 0.6095(1) 0.7149(4)
C10 C 0.0288(4) 0.6067(1) 0.5449(4)
C11 C 0.1193(6) 0.6066(1) 0.2245(5)
O12 O -0.0875(3) 0.7031(1) 0.5688(3)
O13 O 0.1509(2) 0.5821(1) 0.7742(3)
S14 S 0.1079(1) 0.5435(1) 0.8644(1)
O15 O -0.0313(3) 0.5497(1) 0.9437(3)
O16 O 0.2422(3) 0.5348(1) 0.9474(3)
C17 C 0.0804(5) 0.5075(1) 0.7275(4)
H1 H 0.25810 0.62100 0.49740
H3 H 0.20560 0.67630 0.15190
H41 H 0.33220 0.70760 0.40540
H42 H 0.27950 0.73260 0.26490
H51 H 0.04190 0.74040 0.36300
H52 H 0.15800 0.75270 0.48970
H7 H 0.24430 0.68220 0.62060
H81 H 0.00270 0.66760 0.78680
H82 H 0.16560 0.65090 0.82520
H9 H -0.06540 0.60300 0.75740
H101 H 0.04420 0.57970 0.51240
H102 H -0.06700 0.61640 0.50640
H111 H 0.01400 0.59910 0.23610
H112 H 0.18360 0.58500 0.25710
H113 H 0.13960 0.61240 0.12020
H171 H 0.16880 0.50650 0.66330
H172 H -0.00790 0.51420 0.66830
H173 H 0.06550 0.48180 0.77410

loop_
_atom_type_symbol
_atom_type_radius_bond
C 0.68
H 0.23
O 0.68
S 1.02
